data_7017020
loop_
_publ_author_name
'Tong, Lok H.'
'Pengo, Paolo'
'Clegg, William'
'Lowe, John P.'
'Raithby, Paul R.'
'Sanders, Jeremy K. M.'
'Pascu, Sofia I.'

_publ_section_title
;
 Complexes of aryl-substituted porphyrins and naphthalenediimide (NDI):
 investigations by synchrotron X-ray diffraction and NMR spectroscopy.
;
_journal_issue 41
_journal_name_full 'Dalton transactions (Cambridge, England : 2003)'
_journal_page_first 10833
_journal_page_last 10842
_journal_paper_doi 10.1039/c1dt10880h
_journal_volume 40
_journal_year 2011
_chemical_formula_moiety 'C60 H71 F2 N4 Zn1'
_chemical_formula_sum 'C60 H71 F2 N4 Zn'
_chemical_formula_weight 951.63
_space_group_IT_number 2
_symmetry_cell_setting triclinic
_symmetry_space_group_name_Hall '-P 1'
_symmetry_space_group_name_H-M 'P -1'
_atom_sites_solution_hydrogens geom
_atom_sites_solution_primary direct
_audit_creation_date 10-02-19
_audit_creation_method CRYSTALS_ver_12.82
_cell_angle_alpha 95.7726(10)
_cell_angle_beta 100.8123(11)
_cell_angle_gamma 96.9559(12)
_cell_formula_units_Z 1
_cell_length_a 5.71690(10)
_cell_length_b 14.8893(3)
_cell_length_c 15.0975(4)
_cell_measurement_reflns_used 10573
_cell_measurement_temperature 180
_cell_measurement_theta_max 27
_cell_measurement_theta_min 3
_cell_volume 1242.94(5)
_computing_cell_refinement 'DENZO/SCALEPACK (Otwinowski & Minor, 1997)'
_computing_data_collection 'COLLECT. Nonius (1997-2001).'
_computing_data_reduction 'DENZO/SCALEPACK (Otwinowski & Minor, 1997)'
_computing_molecular_graphics 'CAMERON (Watkin et al., 1996)'
_computing_publication_material 'CRYSTALS (Betteridge et al., 2003)'
_computing_structure_refinement 'CRYSTALS (Betteridge et al., 2003)'
_computing_structure_solution 'SIR92 (Altomare et al., 1994)'
_diffrn_ambient_temperature 180
_diffrn_measured_fraction_theta_full 0.996
_diffrn_measured_fraction_theta_max 0.987
_diffrn_measurement_device_type 'Nonius Kappa CCD'
_diffrn_measurement_method \w/2\q
_diffrn_radiation_monochromator graphite
_diffrn_radiation_type 'Mo K\a'
_diffrn_radiation_wavelength 0.71073
_diffrn_reflns_av_R_equivalents 0.103
_diffrn_reflns_limit_h_max 7
_diffrn_reflns_limit_h_min -7
_diffrn_reflns_limit_k_max 19
_diffrn_reflns_limit_k_min -15
_diffrn_reflns_limit_l_max 19
_diffrn_reflns_limit_l_min -19
_diffrn_reflns_number 13167
_diffrn_reflns_theta_full 25.000
_diffrn_reflns_theta_max 27.410
_diffrn_reflns_theta_min 2.937
_diffrn_standards_number 0
_exptl_absorpt_coefficient_mu 0.545
_exptl_absorpt_correction_T_max 0.96
_exptl_absorpt_correction_T_min 0.88
_exptl_absorpt_correction_type multi-scan
_exptl_absorpt_process_details 'SADABS (Siemens, 1996)'
_exptl_crystal_colour red
_exptl_crystal_density_diffrn 1.271
_exptl_crystal_description plate
_exptl_crystal_F_000 507
_exptl_crystal_size_max 0.46
_exptl_crystal_size_mid 0.23
_exptl_crystal_size_min 0.07
_refine_diff_density_max 2.22
_refine_diff_density_min -1.17
_refine_ls_extinction_method None
_refine_ls_goodness_of_fit_ref 1.0860
_refine_ls_hydrogen_treatment noref
_refine_ls_matrix_type full
_refine_ls_number_parameters 349
_refine_ls_number_reflns 4463
_refine_ls_number_restraints 106
_refine_ls_R_factor_all 0.1091
_refine_ls_R_factor_gt 0.0920
_refine_ls_shift/su_max 0.014524
_refine_ls_structure_factor_coef F
_refine_ls_weighting_details
;
Method, part 1, Chebychev polynomial, (Watkin, 1994, Prince, 1982)
[weight] = 1.0/[A~0~*T~0~(x)+A~1~*T~1~(x) ... +A~n-1~]*T~n-1~(x)]
where A~i~ are the Chebychev coefficients listed below and x= Fcalc/Fmax
Method = Robust Weighting (Prince, 1982)
W = [weight] * [1-(deltaF/6*sigmaF)^2^]^2^
A~i~ are:
2.85 1.42 1.97
;
_refine_ls_weighting_scheme calc
_refine_ls_wR_factor_all 0.1160
_refine_ls_wR_factor_gt 0.1026
_refine_ls_wR_factor_ref 0.1026
_reflns_limit_h_max 7
_reflns_limit_h_min -7
_reflns_limit_k_max 19
_reflns_limit_k_min -19
_reflns_limit_l_max 19
_reflns_limit_l_min 0
_reflns_number_gt 4463
_reflns_number_total 5607
_reflns_threshold_expression I>3.00u(I)
_oxford_diffrn_Wilson_B_factor 0.00
_oxford_diffrn_Wilson_scale 0.00
_oxford_refine_ls_scale 0.872(3)
_cod_data_source_file c1dt10880h.txt
_cod_data_source_block js0512
_cod_depositor_comments
;
The following automatic conversions were performed:

'_symmetry_cell_setting' value 'Triclinic' changed to 'triclinic'
according to /home/saulius/struct/CIF-dictionaries/cif_core.dic
dictionary named 'cif_core.dic' version 2.4.1 from 2010-06-29.

Automatic conversion script
Id: cif_fix_values 1715 2011-07-08 13:25:40Z adriana 
;
_cod_original_sg_symbol_H-M 'P -1 '
_cod_original_formula_sum 'C60 H71 F2 N4 Zn1'
_cod_database_code 7017020

loop_
_symmetry_equiv_pos_as_xyz
x,y,z
-x,-y,-z

loop_
_atom_site_label
_atom_site_type_symbol
_atom_site_fract_x
_atom_site_fract_y
_atom_site_fract_z
_atom_site_U_iso_or_equiv
_atom_site_occupancy
_atom_site_adp_type
_atom_site_refinement_flags_posn
_atom_site_refinement_flags_adp
_atom_site_disorder_assembly
_atom_site_disorder_group
Zn1 Zn 1.0000 0.0000 1.0000 0.0222 1.0000 Uani S . . .
N1 N 0.6940(6) 0.0229(2) 0.9172(2) 0.0236 1.0000 Uani . . . .
N2 N 0.9532(6) -0.1345(2) 0.9455(2) 0.0222 1.0000 Uani . . . .
F1 F 0.7268(8) 0.4288(2) 0.7703(2) 0.0447 0.7500 Uani D U 1 1
F2 F 0.1950(15) 0.4320(7) 0.9642(8) 0.0395 0.2500 Uani D U 1 2
C1 C 0.9017(7) 0.2004(2) 1.0331(3) 0.0239 1.0000 Uani . . . .
C2 C 0.7017(7) 0.1875(2) 0.9608(3) 0.0244 1.0000 Uani . . . .
C3 C 0.5961(7) 0.1032(2) 0.9102(2) 0.0230 1.0000 Uani . . . .
C4 C 0.3688(7) 0.0855(3) 0.8432(3) 0.0260 1.0000 Uani . . . .
C5 C 0.3321(6) -0.0059(3) 0.8117(3) 0.0242 1.0000 Uani . . . .
C6 C 0.5381(7) -0.0431(2) 0.8566(2) 0.0236 1.0000 Uani . . . .
C7 C 0.5773(7) -0.1323(2) 0.8370(2) 0.0235 1.0000 Uani . . . .
C8 C 0.7731(7) -0.1734(2) 0.8743(3) 0.0235 1.0000 Uani . . . .
C9 C 0.8060(7) -0.2657(3) 0.8456(3) 0.0275 1.0000 Uani D . . .
C10 C 1.0056(7) -0.2835(2) 0.9025(3) 0.0250 1.0000 Uani . . . .
C11 C 1.1064(9) -0.3724(3) 0.8942(3) 0.0372 1.0000 Uani . . . .
C12 C 0.6704(8) -0.3246(3) 0.7595(3) 0.0533 1.0000 Uani D U . .
C13 C 0.8250(11) -0.3185(7) 0.6863(3) 0.0581 0.5000 Uani D U . .
C14 C 0.6818(14) -0.3662(8) 0.5934(4) 0.0636 0.5000 Uani D U . .
C15 C 0.8306(19) -0.3489(7) 0.5200(4) 0.0685 0.5000 Uani D U . .
C16 C 0.7273(17) -0.4164(8) 0.4335(5) 0.0742 0.5000 Uani D U . .
C17 C 0.8971(14) -0.4078(5) 0.3658(3) 0.0777 1.0000 Uani D U . .
C18 C 0.1167(7) -0.0587(3) 0.7468(3) 0.0291 1.0000 Uani . . . .
C19 C 0.1161(8) -0.0537(3) 0.6457(3) 0.0334 1.0000 Uani . . . .
C20 C 0.2996(8) -0.1048(3) 0.6085(3) 0.0366 1.0000 Uani . . . .
C21 C 0.2689(9) -0.1106(3) 0.5051(3) 0.0388 1.0000 Uani . . . .
C22 C 0.4398(10) -0.1667(4) 0.4674(3) 0.0487 1.0000 Uani . . . .
C23 C 0.4008(13) -0.1767(5) 0.3641(4) 0.0610 1.0000 Uani . . . .
C24 C 0.1887(7) 0.1479(3) 0.8148(3) 0.0314 1.0000 Uani . . . .
C25 C 0.6091(7) 0.2716(2) 0.9290(3) 0.0245 1.0000 Uani . . . .
C26 C 0.4282(8) 0.3106(3) 0.9628(3) 0.0313 1.0000 Uani . . . .
C27 C 0.3547(8) 0.3891(3) 0.9309(3) 0.0380 1.0000 Uani D U . .
C28 C 0.4561(9) 0.4305(3) 0.8673(3) 0.0377 1.0000 Uani . . . .
C29 C 0.6339(9) 0.3905(3) 0.8336(3) 0.0403 1.0000 Uani D U . .
C30 C 0.7125(7) 0.3123(3) 0.8638(3) 0.0284 1.0000 Uani . . . .
C130 C 0.7816(17) -0.2999(4) 0.6782(3) 0.0565 0.5000 Uani D U . .
C140 C 0.7154(19) -0.3799(5) 0.6007(5) 0.0614 0.5000 Uani D U . .
C150 C 0.8680(17) -0.3633(7) 0.5284(4) 0.0664 0.5000 Uani D U . .
C160 C 0.771(2) -0.4333(6) 0.4433(5) 0.0733 0.5000 Uani D U . .
H71 H 0.4529 -0.1702 0.7953 0.0289 1.0000 Uiso . . . .
H111 H 1.0143 -0.4145 0.8444 0.0570 1.0000 Uiso . . . .
H112 H 1.1112 -0.3999 0.9488 0.0570 1.0000 Uiso . . . .
H113 H 1.2728 -0.3614 0.8841 0.0569 1.0000 Uiso . . . .
H181 H 0.1061 -0.1231 0.7565 0.0349 1.0000 Uiso . . . .
H182 H -0.0297 -0.0351 0.7603 0.0349 1.0000 Uiso . . . .
H191 H 0.1451 0.0112 0.6358 0.0409 1.0000 Uiso . . . .
H192 H -0.0475 -0.0782 0.6101 0.0410 1.0000 Uiso . . . .
H201 H 0.2815 -0.1667 0.6260 0.0439 1.0000 Uiso . . . .
H202 H 0.4629 -0.0746 0.6382 0.0439 1.0000 Uiso . . . .
H211 H 0.0987 -0.1363 0.4769 0.0469 1.0000 Uiso . . . .
H212 H 0.2906 -0.0476 0.4893 0.0469 1.0000 Uiso . . . .
H221 H 0.4216 -0.2287 0.4866 0.0610 1.0000 Uiso . . . .
H222 H 0.6072 -0.1390 0.4931 0.0611 1.0000 Uiso . . . .
H231 H 0.5073 -0.2154 0.3431 0.0970 1.0000 Uiso . . . .
H232 H 0.2341 -0.2022 0.3373 0.0970 1.0000 Uiso . . . .
H233 H 0.4330 -0.1166 0.3446 0.0970 1.0000 Uiso . . . .
H241 H 0.0469 0.1144 0.7727 0.0501 1.0000 Uiso . . . .
H242 H 0.1319 0.1739 0.8672 0.0500 1.0000 Uiso . . . .
H243 H 0.2545 0.1973 0.7868 0.0500 1.0000 Uiso . . . .
H261 H 0.3589 0.2827 1.0061 0.0402 1.0000 Uiso . . . .
H281 H 0.4003 0.4827 0.8441 0.0462 1.0000 Uiso . . . .
H301 H 0.8353 0.2864 0.8396 0.0339 1.0000 Uiso . . . .
H121 H 0.6418 -0.3891 0.7653 0.0999 1.0000 Uiso . . . .
H122 H 0.5044 -0.3098 0.7409 0.1000 1.0000 Uiso . . . .
H1301 H 0.9563 -0.2858 0.6974 0.0814 0.5000 Uiso . . . .
H1302 H 0.7137 -0.2450 0.6538 0.0814 0.5000 Uiso . . . .
H131 H 0.9622 -0.3549 0.7028 0.0826 0.5000 Uiso . . . .
H132 H 0.8831 -0.2562 0.6816 0.0826 0.5000 Uiso . . . .
H141 H 0.6347 -0.4330 0.5923 0.0855 0.5000 Uiso . . . .
H142 H 0.5199 -0.3389 0.5785 0.0855 0.5000 Uiso . . . .
H1401 H 0.7482 -0.4383 0.6264 0.0838 0.5000 Uiso . . . .
H1402 H 0.5390 -0.3872 0.5718 0.0838 0.5000 Uiso . . . .
H151 H 0.9941 -0.3545 0.5428 0.0880 0.5000 Uiso . . . .
H152 H 0.8166 -0.2827 0.5050 0.0880 0.5000 Uiso . . . .
H1501 H 1.0385 -0.3697 0.5540 0.0863 0.5000 Uiso . . . .
H1502 H 0.8597 -0.2997 0.5128 0.0863 0.5000 Uiso . . . .
H161 H 0.6995 -0.4779 0.4495 0.0903 0.5000 Uiso . . . .
H162 H 0.5570 -0.3997 0.4041 0.0903 0.5000 Uiso . . . .
H1601 H 0.7992 -0.4951 0.4579 0.0894 0.5000 Uiso . . . .
H1602 H 0.5892 -0.4332 0.4254 0.0894 0.5000 Uiso . . . .
H171 H 0.8264 -0.4489 0.3106 0.0916 0.5000 Uiso . . . .
H172 H 1.0524 -0.4198 0.3967 0.0916 0.5000 Uiso . . . .
H173 H 0.9099 -0.3416 0.3513 0.0916 0.5000 Uiso . . . .
H291 H 0.7093 0.4191 0.7862 0.0505 0.2500 Uiso . . . .
H271 H 0.2247 0.4164 0.9554 0.0442 0.7500 Uiso . . . .

loop_
_atom_site_aniso_label
_atom_site_aniso_U_11
_atom_site_aniso_U_22
_atom_site_aniso_U_33
_atom_site_aniso_U_23
_atom_site_aniso_U_13
_atom_site_aniso_U_12
Zn1 0.0226(3) 0.0211(3) 0.0215(3) 0.0011(2) 0.0006(2) 0.0052(2)
N1 0.0244(15) 0.0225(14) 0.0236(15) 0.0021(11) 0.0029(12) 0.0054(11)
N2 0.0229(14) 0.0198(13) 0.0233(14) 0.0005(11) 0.0040(12) 0.0036(11)
F1 0.064(2) 0.0368(15) 0.0388(16) 0.0167(13) 0.0168(15) 0.0074(14)
F2 0.034(2) 0.034(2) 0.050(3) -0.003(2) 0.006(2) 0.013(2)
C1 0.0259(17) 0.0227(16) 0.0252(17) 0.0053(13) 0.0076(14) 0.0060(13)
C2 0.0254(17) 0.0213(16) 0.0285(18) 0.0046(13) 0.0074(14) 0.0071(13)
C3 0.0226(16) 0.0229(16) 0.0239(17) 0.0039(13) 0.0035(13) 0.0057(13)
C4 0.0217(17) 0.0297(18) 0.0270(18) 0.0073(14) 0.0020(14) 0.0068(14)
C5 0.0214(16) 0.0275(17) 0.0240(17) 0.0041(14) 0.0032(13) 0.0063(13)
C6 0.0233(17) 0.0264(17) 0.0214(17) 0.0055(13) 0.0023(13) 0.0059(13)
C7 0.0237(17) 0.0233(16) 0.0222(16) 0.0032(13) 0.0019(13) 0.0016(13)
C8 0.0237(17) 0.0209(16) 0.0250(17) 0.0045(13) 0.0023(14) 0.0026(13)
C9 0.0321(19) 0.0235(17) 0.0282(18) 0.0047(14) 0.0084(15) 0.0042(14)
C10 0.0302(18) 0.0212(16) 0.0255(18) 0.0024(13) 0.0086(14) 0.0072(14)
C11 0.044(2) 0.0245(18) 0.041(2) -0.0046(16) 0.0017(19) 0.0121(17)
C12 0.072(2) 0.0377(19) 0.050(2) 0.0094(16) 0.0021(18) 0.0208(18)
C13 0.074(3) 0.045(2) 0.055(2) 0.012(2) 0.004(2) 0.019(2)
C14 0.077(3) 0.054(3) 0.059(2) 0.012(2) 0.001(2) 0.019(2)
C15 0.080(3) 0.062(3) 0.062(3) 0.014(2) 0.003(2) 0.020(3)
C16 0.084(3) 0.069(3) 0.067(3) 0.011(2) 0.001(2) 0.020(2)
C17 0.086(3) 0.074(3) 0.069(2) 0.010(2) 0.002(2) 0.020(2)
C18 0.0226(17) 0.0331(19) 0.0299(19) 0.0046(15) 0.0017(14) 0.0018(14)
C19 0.0284(19) 0.040(2) 0.030(2) 0.0041(16) -0.0014(15) 0.0060(16)
C20 0.036(2) 0.046(2) 0.027(2) 0.0021(17) 0.0007(16) 0.0118(18)
C21 0.041(2) 0.046(2) 0.026(2) 0.0024(17) -0.0011(17) 0.0064(19)
C22 0.049(3) 0.066(3) 0.029(2) 0.000(2) 0.004(2) 0.013(2)
C23 0.064(4) 0.082(4) 0.036(3) 0.002(3) 0.011(3) 0.010(3)
C24 0.0248(18) 0.0297(19) 0.038(2) 0.0041(16) 0.0007(16) 0.0080(15)
C25 0.0250(17) 0.0227(16) 0.0264(17) 0.0039(13) 0.0036(14) 0.0073(13)
C26 0.0287(19) 0.0290(19) 0.039(2) 0.0034(16) 0.0105(16) 0.0082(15)
C27 0.033(2) 0.0322(19) 0.048(2) -0.0027(17) 0.0047(17) 0.0130(15)
C28 0.045(2) 0.0265(19) 0.041(2) 0.0073(16) -0.0001(19) 0.0130(17)
C29 0.058(2) 0.0312(16) 0.0358(17) 0.0146(14) 0.0142(16) 0.0088(15)
C30 0.0292(18) 0.0263(18) 0.0294(19) 0.0020(14) 0.0058(15) 0.0045(14)
C130 0.075(3) 0.043(2) 0.053(2) 0.0125(19) 0.005(2) 0.025(2)
C140 0.077(3) 0.051(3) 0.058(2) 0.010(2) 0.005(2) 0.026(2)
C150 0.079(3) 0.060(3) 0.062(3) 0.014(2) 0.007(2) 0.027(2)
C160 0.083(3) 0.068(3) 0.068(2) 0.011(2) 0.002(2) 0.025(2)

loop_
_atom_type_symbol
_atom_type_scat_dispersion_real
_atom_type_scat_dispersion_imag
_atom_type_scat_Cromer_Mann_a1
_atom_type_scat_Cromer_Mann_b1
_atom_type_scat_Cromer_Mann_a2
_atom_type_scat_Cromer_Mann_b2
_atom_type_scat_Cromer_Mann_a3
_atom_type_scat_Cromer_Mann_b3
_atom_type_scat_Cromer_Mann_a4
_atom_type_scat_Cromer_Mann_b4
_atom_type_scat_Cromer_Mann_c
_atom_type_scat_source
C 0.0033 0.0016 2.3100 20.8439 1.0200 10.2075 1.5886 0.5687 0.8650 51.6512 0.2156 'International Tables Vol C 4.2.6.8 and 6.1.1.4'
H 0.0000 0.0000 0.4930 10.5109 0.3229 26.1257 0.1402 3.1424 0.0408 57.7998 0.0030 'International Tables Vol C 4.2.6.8 and 6.1.1.4'
N 0.0061 0.0033 12.2126 0.0057 3.1322 9.8933 2.0125 28.9975 1.1663 0.5826 -11.5290 'International Tables Vol C 4.2.6.8 and 6.1.1.4'
F 0.0171 0.0103 3.5392 10.2825 2.6412 4.2944 1.5170 0.2615 1.0243 26.1476 0.2776 'International Tables Vol C 4.2.6.8 and 6.1.1.4'
Zn 0.2839 1.4301 14.0743 3.2655 7.0318 0.2333 5.1652 10.3163 2.4100 58.7097 1.3041 'International Tables Vol C 4.2.6.8 and 6.1.1.4'

loop_
_geom_angle_atom_site_label_1
_geom_angle_site_symmetry_1
_geom_angle_atom_site_label_2
_geom_angle_atom_site_label_3
_geom_angle_site_symmetry_3
_geom_angle
_geom_angle_publ_flag
N2 2_757 Zn1 N1 2_757 92.12(12) yes
N2 2_757 Zn1 N1 . 87.88(12) yes
N1 2_757 Zn1 N1 . 179.994 yes
N2 2_757 Zn1 N2 . 179.994 yes
N1 2_757 Zn1 N2 . 87.88(12) yes
N1 . Zn1 N2 . 92.12(12) yes
Zn1 . N1 C3 . 129.2(3) yes
Zn1 . N1 C6 . 124.6(2) yes
C3 . N1 C6 . 106.2(3) yes
C1 2_757 N2 Zn1 . 128.6(3) yes
C1 2_757 N2 C8 . 107.1(3) yes
Zn1 . N2 C8 . 124.1(2) yes
C10 2_757 C1 N2 2_757 108.6(3) yes
C10 2_757 C1 C2 . 127.3(3) yes
N2 2_757 C1 C2 . 124.2(3) yes
C1 . C2 C3 . 125.2(3) yes
C1 . C2 C25 . 117.2(3) yes
C3 . C2 C25 . 117.3(3) yes
C2 . C3 N1 . 124.2(3) yes
C2 . C3 C4 . 126.4(3) yes
N1 . C3 C4 . 109.4(3) yes
C3 . C4 C5 . 106.9(3) yes
C3 . C4 C24 . 130.3(3) yes
C5 . C4 C24 . 122.7(3) yes
C4 . C5 C6 . 106.5(3) yes
C4 . C5 C18 . 127.4(3) yes
C6 . C5 C18 . 126.1(3) yes
C5 . C6 N1 . 111.0(3) yes
C5 . C6 C7 . 123.8(3) yes
N1 . C6 C7 . 125.1(3) yes
C6 . C7 C8 . 128.0(3) yes
C6 . C7 H71 . 115.6 no
C8 . C7 H71 . 116.4 no
C7 . C8 N2 . 125.4(3) yes
C7 . C8 C9 . 124.1(3) yes
N2 . C8 C9 . 110.4(3) yes
C8 . C9 C10 . 106.9(3) yes
C8 . C9 C12 . 125.8(4) yes
C10 . C9 C12 . 126.5(4) yes
C1 2_757 C10 C9 . 106.9(3) yes
C1 2_757 C10 C11 . 129.2(4) yes
C9 . C10 C11 . 123.8(4) yes
C10 . C11 H111 . 112.1 no
C10 . C11 H112 . 110.5 no
H111 . C11 H112 . 108.9 no
C10 . C11 H113 . 110.1 no
H111 . C11 H113 . 107.5 no
H112 . C11 H113 . 107.6 no
C9 . C12 C13 . 108.60(18) yes
C9 . C12 C130 . 110.06(18) yes
C9 . C12 H121 . 114.3 no
C13 . C12 H121 . 104.7 no
C130 . C12 H121 . 115.9 no
C9 . C12 H122 . 111.8 no
C13 . C12 H122 . 114.8 no
C130 . C12 H122 . 101.2 no
H121 . C12 H122 . 102.5 no
C12 . C13 C14 . 110.82(18) yes
C12 . C13 C140 . 112.8(4) yes
C12 . C13 H1301 . 120.5 no
C14 . C13 H1301 . 127.9 no
C140 . C13 H1301 . 126.7 no
C12 . C13 H131 . 107.7 no
C14 . C13 H131 . 105.1 no
C140 . C13 H131 . 93.8 no
C12 . C13 H132 . 111.2 no
C14 . C13 H132 . 110.2 no
C140 . C13 H132 . 118.0 no
H131 . C13 H132 . 111.6 no
C13 . C14 C15 . 109.26(19) yes
C15 . C14 C130 . 110.3(3) yes
C13 . C14 C150 . 105.1(4) yes
C130 . C14 C150 . 109.5(5) yes
C13 . C14 H141 . 113.6 no
C15 . C14 H141 . 109.8 no
C130 . C14 H141 . 124.9 no
C150 . C14 H141 . 102.1 no
C13 . C14 H142 . 108.3 no
C15 . C14 H142 . 110.0 no
C130 . C14 H142 . 94.2 no
C150 . C14 H142 . 122.1 no
H141 . C14 H142 . 105.8 no
C13 . C14 H1401 . 82.5 no
C15 . C14 H1401 . 105.7 no
C130 . C14 H1401 . 96.8 no
C150 . C14 H1401 . 93.8 no
C13 . C14 H1402 . 135.7 no
C15 . C14 H1402 . 113.1 no
C130 . C14 H1402 . 127.9 no
C150 . C14 H1402 . 118.9 no
H142 . C14 H1401 . 136.1 no
H1401 . C14 H1402 . 97.9 no
C14 . C15 C16 . 110.11(19) yes
C16 . C15 C140 . 109.7(4) yes
C14 . C15 C160 . 109.5(3) yes
C140 . C15 C160 . 106.2(5) yes
C14 . C15 H151 . 109.7 no
C16 . C15 H151 . 110.8 no
C140 . C15 H151 . 100.0 no
C160 . C15 H151 . 98.3 no
C14 . C15 H152 . 107.1 no
C16 . C15 H152 . 109.1 no
C140 . C15 H152 . 117.0 no
C160 . C15 H152 . 121.7 no
H151 . C15 H152 . 109.9 no
C14 . C15 H1501 . 103.9 no
C16 . C15 H1501 . 107.0 no
C140 . C15 H1501 . 93.4 no
C160 . C15 H1501 . 93.5 no
C14 . C15 H1502 . 115.9 no
C16 . C15 H1502 . 115.7 no
C140 . C15 H1502 . 123.7 no
C160 . C15 H1502 . 125.6 no
H152 . C15 H1501 . 119.5 no
H1501 . C15 H1502 . 102.9 no
C15 . C16 C17 . 109.71(19) yes
C17 . C16 C150 . 107.5(4) yes
C15 . C16 H161 . 109.7 no
C17 . C16 H161 . 112.7 no
C150 . C16 H161 . 100.5 no
C15 . C16 H162 . 108.0 no
C17 . C16 H162 . 109.7 no
C150 . C16 H162 . 119.4 no
H161 . C16 H162 . 106.8 no
C15 . C16 H1602 . 115.1 no
C17 . C16 H1602 . 130.8 no
C150 . C16 H1602 . 120.6 no
C16 . C17 H171 . 108.8 no
C160 . C17 H171 . 109.8 no
C16 . C17 H172 . 106.9 no
C160 . C17 H172 . 93.7 no
H171 . C17 H172 . 114.8 no
C16 . C17 H173 . 106.9 no
C160 . C17 H173 . 118.8 no
H171 . C17 H173 . 109.4 no
H172 . C17 H173 . 109.8 no
C5 . C18 C19 . 115.3(3) yes
C5 . C18 H181 . 108.9 no
C19 . C18 H181 . 107.8 no
C5 . C18 H182 . 108.5 no
C19 . C18 H182 . 107.6 no
H181 . C18 H182 . 108.6 no
C18 . C19 C20 . 114.6(3) yes
C18 . C19 H191 . 108.9 no
C20 . C19 H191 . 109.1 no
C18 . C19 H192 . 108.5 no
C20 . C19 H192 . 109.2 no
H191 . C19 H192 . 106.1 no
C19 . C20 C21 . 113.2(4) yes
C19 . C20 H201 . 107.8 no
C21 . C20 H201 . 109.3 no
C19 . C20 H202 . 108.8 no
C21 . C20 H202 . 110.1 no
H201 . C20 H202 . 107.4 no
C20 . C21 C22 . 113.3(4) yes
C20 . C21 H211 . 108.7 no
C22 . C21 H211 . 110.3 no
C20 . C21 H212 . 107.8 no
C22 . C21 H212 . 110.9 no
H211 . C21 H212 . 105.5 no
C21 . C22 C23 . 113.3(5) yes
C21 . C22 H221 . 109.9 no
C23 . C22 H221 . 108.4 no
C21 . C22 H222 . 109.8 no
C23 . C22 H222 . 108.8 no
H221 . C22 H222 . 106.4 no
C22 . C23 H231 . 110.4 no
C22 . C23 H232 . 110.1 no
H231 . C23 H232 . 109.8 no
C22 . C23 H233 . 109.2 no
H231 . C23 H233 . 109.1 no
H232 . C23 H233 . 108.2 no
C4 . C24 H241 . 110.8 no
C4 . C24 H242 . 110.3 no
H241 . C24 H242 . 106.4 no
C4 . C24 H243 . 112.3 no
H241 . C24 H243 . 108.9 no
H242 . C24 H243 . 107.9 no
C2 . C25 C26 . 123.0(3) yes
C2 . C25 C30 . 117.8(3) yes
C26 . C25 C30 . 119.2(3) yes
C25 . C26 C27 . 119.6(4) yes
C25 . C26 H261 . 118.7 no
C27 . C26 H261 . 121.6 no
C26 . C27 F2 . 122.3(6) yes
C26 . C27 C28 . 121.9(4) yes
F2 . C27 C28 . 115.7(6) yes
C26 . C27 H271 . 119.0 no
C28 . C27 H271 . 119.1 no
C27 . C28 C29 . 117.8(4) yes
C27 . C28 H281 . 121.3 no
C29 . C28 H281 . 120.7 no
C28 . C29 F1 . 117.9(4) yes
C28 . C29 C30 . 122.0(3) yes
F1 . C29 C30 . 120.2(4) yes
C28 . C29 H291 . 119.3 no
C30 . C29 H291 . 118.8 no
C25 . C30 C29 . 119.5(4) yes
C25 . C30 H301 . 120.4 no
C29 . C30 H301 . 120.1 no
C12 . C130 C14 . 112.6(4) yes
C12 . C130 C140 . 110.08(18) yes
C12 . C130 H1301 . 109.7 no
C14 . C130 H1301 . 117.8 no
C140 . C130 H1301 . 110.0 no
C12 . C130 H1302 . 109.7 no
C14 . C130 H1302 . 96.3 no
C140 . C130 H1302 . 107.6 no
H1301 . C130 H1302 . 109.8 no
C12 . C130 H132 . 122.7 no
C14 . C130 H132 . 124.6 no
C140 . C130 H132 . 125.8 no
C130 . C140 C15 . 107.0(4) yes
C15 . C140 C13 . 110.3(5) yes
C130 . C140 C150 . 109.73(19) yes
C13 . C140 C150 . 109.6(3) yes
C130 . C140 H141 . 136.1 no
C15 . C140 H141 . 116.9 no
C13 . C140 H141 . 130.6 no
C150 . C140 H141 . 113.3 no
C130 . C140 H1401 . 109.1 no
C15 . C140 H1401 . 121.1 no
C13 . C140 H1401 . 95.5 no
C150 . C140 H1401 . 109.5 no
C130 . C140 H1402 . 110.9 no
C15 . C140 H1402 . 100.4 no
C13 . C140 H1402 . 123.4 no
C150 . C140 H1402 . 109.7 no
H1401 . C140 H1402 . 107.8 no
C140 . C150 C16 . 109.0(3) yes
C14 . C150 C16 . 106.0(5) yes
C140 . C150 C160 . 109.78(19) yes
C14 . C150 C160 . 109.7(4) yes
C140 . C150 H151 . 118.0 no
C14 . C150 H151 . 125.2 no
C16 . C150 H151 . 125.6 no
C160 . C150 H151 . 116.3 no
C140 . C150 H1501 . 109.1 no
C14 . C150 H1501 . 118.6 no
C16 . C150 H1501 . 122.0 no
C160 . C150 H1501 . 109.6 no
C140 . C150 H1502 . 108.5 no
C14 . C150 H1502 . 98.5 no
C16 . C150 H1502 . 97.8 no
C160 . C150 H1502 . 110.4 no
H1501 . C150 H1502 . 109.4 no
C150 . C160 C17 . 109.81(19) yes
C17 . C160 C15 . 107.7(4) yes
C150 . C160 H161 . 117.3 no
C17 . C160 H161 . 130.7 no
C15 . C160 H161 . 121.5 no
C150 . C160 H1601 . 109.5 no
C17 . C160 H1601 . 110.2 no
C15 . C160 H1601 . 120.7 no
C150 . C160 H1602 . 107.9 no
C17 . C160 H1602 . 111.1 no
H1601 . C160 H1602 . 108.2 no

loop_
_geom_bond_atom_site_label_1
_geom_bond_atom_site_label_2
_geom_bond_site_symmetry_2
_geom_bond_distance
_geom_bond_publ_flag
Zn1 N2 2_757 2.053(3) yes
Zn1 N1 2_757 2.037(3) yes
Zn1 N1 . 2.037(3) yes
Zn1 N2 . 2.053(3) yes
N1 C3 . 1.386(5) yes
N1 C6 . 1.378(5) yes
N2 C1 2_757 1.384(5) yes
N2 C8 . 1.366(5) yes
F1 C29 . 1.3229(19) yes
F2 C27 . 1.320(2) yes
C1 C10 2_757 1.470(5) yes
C1 C2 . 1.404(5) yes
C2 C3 . 1.404(5) yes
C2 C25 . 1.506(5) yes
C3 C4 . 1.467(5) yes
C4 C5 . 1.374(5) yes
C4 C24 . 1.501(5) yes
C5 C6 . 1.445(5) yes
C5 C18 . 1.501(5) yes
C6 C7 . 1.386(5) yes
C7 C8 . 1.393(5) yes
C7 H71 . 0.940 no
C8 C9 . 1.444(5) yes
C9 C10 . 1.364(6) yes
C9 C12 . 1.513(6) yes
C10 C11 . 1.509(5) yes
C11 H111 . 0.955 no
C11 H112 . 0.954 no
C11 H113 . 0.988 no
C12 C13 . 1.542(2) yes
C12 C130 . 1.541(2) yes
C12 H121 . 0.969 no
C12 H122 . 0.996 no
C13 C14 . 1.540(2) yes
C13 C140 . 1.489(7) yes
C13 H1301 . 0.823 no
C13 H131 . 1.014 no
C13 H132 . 0.960 no
C14 C15 . 1.541(2) yes
C14 C130 . 1.508(7) yes
C14 C150 . 1.576(7) yes
C14 H141 . 0.996 no
C14 H142 . 1.051 no
C14 H1401 . 1.297 no
C14 H1402 . 0.829 no
C15 C16 . 1.539(2) yes
C15 C140 . 1.572(6) yes
C15 C160 . 1.579(8) yes
C15 H151 . 0.950 no
C15 H152 . 1.043 no
C15 H1501 . 1.289 no
C15 H1502 . 0.755 no
C16 C17 . 1.539(2) yes
C16 C150 . 1.585(8) yes
C16 H161 . 0.972 no
C16 H162 . 1.060 no
C16 H1602 . 0.782 no
C17 C160 . 1.540(2) yes
C17 H171 . 0.971 no
C17 H172 . 0.967 no
C17 H173 . 1.029 no
C18 C19 . 1.535(6) yes
C18 H181 . 0.981 no
C18 H182 . 0.993 no
C19 C20 . 1.524(6) yes
C19 H191 . 0.991 no
C19 H192 . 0.992 no
C20 C21 . 1.530(6) yes
C20 H201 . 0.984 no
C20 H202 . 0.988 no
C21 C22 . 1.512(7) yes
C21 H211 . 0.998 no
C21 H212 . 0.991 no
C22 C23 . 1.523(7) yes
C22 H221 . 0.995 no
C22 H222 . 0.985 no
C23 H231 . 0.962 no
C23 H232 . 0.976 no
C23 H233 . 0.977 no
C24 H241 . 0.977 no
C24 H242 . 0.973 no
C24 H243 . 0.957 no
C25 C26 . 1.396(5) yes
C25 C30 . 1.392(6) yes
C26 C27 . 1.390(6) yes
C26 H261 . 0.932 no
C27 C28 . 1.371(7) yes
C27 H271 . 1.000 no
C28 C29 . 1.388(7) yes
C28 H281 . 0.950 no
C29 C30 . 1.385(6) yes
C29 H291 . 1.006 no
C30 H301 . 0.953 no
C130 C140 . 1.540(2) yes
C130 H1301 . 0.977 no
C130 H1302 . 1.018 no
C130 H132 . 0.808 no
C140 C150 . 1.540(2) yes
C140 H141 . 0.851 no
C140 H1401 . 1.012 no
C140 H1402 . 1.009 no
C150 C160 . 1.540(2) yes
C150 H1501 . 0.998 no
C150 H1502 . 1.002 no
C160 H1601 . 0.992 no
C160 H1602 . 1.023 no
